data_7213357
loop_
_publ_author_name
'Iorga, Bogdan'
'Ricard, Louis'
'Savignac, Philippe'

_publ_section_title
;
 Carbanionic displacement reactions at phosphorus. Part III.
 Cyanomethylphosphonate vs. cyanomethylenediphosphonate. Synthesis and
 solid-state structures
;
_journal_issue 19
_journal_name_full 'Journal of the Chemical Society, Perkin Transactions 1'
_journal_page_first 3311
_journal_paper_doi 10.1039/b003371p
_journal_year 2000
_chemical_formula_sum 'C13 H16 N O3 P'
_chemical_formula_weight 265.24
_chemical_name_systematic
; 
 ? 
;
_space_group_IT_number 14
_symmetry_cell_setting monoclinic
_symmetry_space_group_name_Hall '-P 2ybc'
_symmetry_space_group_name_H-M 'P 1 21/c 1'
_atom_sites_solution_hydrogens geom
_atom_sites_solution_primary direct
_atom_sites_solution_secondary difmap
_audit_creation_method SHELXL-97
_cell_angle_alpha 90.00
_cell_angle_beta 103.753(4)
_cell_angle_gamma 90.00
_cell_formula_units_Z 4
_cell_length_a 14.4740(9)
_cell_length_b 9.4720(6)
_cell_length_c 10.5520(5)
_cell_measurement_reflns_used 157
_cell_measurement_temperature 293(1)
_cell_measurement_theta_max 20.
_cell_measurement_theta_min 3.
_cell_volume 1405.18(14)
_computing_data_collection KappaCCD
_computing_structure_refinement 'SHELXL-97 (Sheldrick, 1997)'
_computing_structure_solution 'SHELXS-97 (Sheldrick, 1990)'
_diffrn_ambient_temperature 293(1)
_diffrn_measured_fraction_theta_full 0.989
_diffrn_measured_fraction_theta_max 0.989
_diffrn_measurement_device_type KappaCCD
_diffrn_radiation_monochromator graphite
_diffrn_radiation_source 'fine-focus sealed tube'
_diffrn_radiation_type MoK\a
_diffrn_radiation_wavelength 0.71070
_diffrn_reflns_av_R_equivalents 0.0000
_diffrn_reflns_av_sigmaI/netI 0.0698
_diffrn_reflns_limit_h_max 18
_diffrn_reflns_limit_h_min 0
_diffrn_reflns_limit_k_max 11
_diffrn_reflns_limit_k_min 0
_diffrn_reflns_limit_l_max 12
_diffrn_reflns_limit_l_min -13
_diffrn_reflns_number 2837
_diffrn_reflns_theta_full 26.37
_diffrn_reflns_theta_max 26.37
_diffrn_reflns_theta_min 5.31
_exptl_absorpt_coefficient_mu 0.195
_exptl_crystal_colour colorless
_exptl_crystal_density_diffrn 1.254
_exptl_crystal_density_method 'not measured'
_exptl_crystal_description needle
_exptl_crystal_F_000 560
_exptl_crystal_size_max 0.10
_exptl_crystal_size_mid 0.08
_exptl_crystal_size_min 0.08
_refine_diff_density_max 0.268
_refine_diff_density_min -0.366
_refine_diff_density_rms 0.044
_refine_ls_extinction_method none
_refine_ls_goodness_of_fit_ref 0.982
_refine_ls_hydrogen_treatment mixed
_refine_ls_matrix_type full
_refine_ls_number_parameters 165
_refine_ls_number_reflns 2837
_refine_ls_number_restraints 0
_refine_ls_restrained_S_all 0.982
_refine_ls_R_factor_all 0.0946
_refine_ls_R_factor_gt 0.0599
_refine_ls_shift/su_max 0.002
_refine_ls_shift/su_mean 0.000
_refine_ls_structure_factor_coef Fsqd
_refine_ls_weighting_details 'calc w=1/[\s^2^(Fo^2^)+(0.1779P)^2^+0.0283P] where P=(Fo^2^+2Fc^2^)/3'
_refine_ls_weighting_scheme calc
_refine_ls_wR_factor_gt 0.2265
_refine_ls_wR_factor_ref 0.2486
_reflns_number_gt 1963
_reflns_number_total 2837
_reflns_threshold_expression >2sigma(I)
_cod_data_source_file b003371psup1.cif
_cod_data_source_block pcnphi
_cod_depositor_comments
;
The following automatic conversions were performed:

'_symmetry_cell_setting' value 'Monoclinic' changed to 'monoclinic'
according to /home/saulius/struct/CIF-dictionaries/cif_core.dic
dictionary named 'cif_core.dic' version 2.4.2 from 2011-04-26.

Automatic conversion script
Id: cif_fix_values 1891 2012-01-12 08:04:46Z andrius 
;
_cod_original_sg_symbol_H-M 'P 21/c        '
_cod_database_code 7213357

loop_
_symmetry_equiv_pos_as_xyz
'x, y, z'
'-x, y+1/2, -z+1/2'
'-x, -y, -z'
'x, -y-1/2, z-1/2'

loop_
_atom_site_label
_atom_site_type_symbol
_atom_site_fract_x
_atom_site_fract_y
_atom_site_fract_z
_atom_site_U_iso_or_equiv
_atom_site_adp_type
_atom_site_occupancy
_atom_site_symmetry_multiplicity
_atom_site_calc_flag
_atom_site_refinement_flags
P1 P 0.72804(6) 0.23819(9) 0.22398(8) 0.0470(4) Uani 1 1 d .
O1 O 0.7398(2) 0.2885(3) 0.0980(2) 0.0684(8) Uani 1 1 d .
O2 O 0.76875(16) 0.0862(2) 0.2582(2) 0.0546(7) Uani 1 1 d .
O3 O 0.62120(16) 0.2345(2) 0.2296(3) 0.0572(7) Uani 1 1 d .
N1 N 0.7115(4) 0.6003(5) 0.3113(6) 0.128(2) Uani 1 1 d .
C1 C 0.7314(2) -0.0066(3) 0.3450(3) 0.0505(8) Uani 1 1 d .
H1A H 0.7536 0.0261 0.4341 0.061 Uiso 1 1 calc R
H1B H 0.7557 -0.1013 0.3399 0.061 Uiso 1 1 calc R
C2 C 0.6232(2) -0.0108(3) 0.3100(3) 0.0501(8) Uani 1 1 d .
C3 C 0.5868(2) 0.1384(4) 0.3176(4) 0.0551(9) Uani 1 1 d .
H3A H 0.5178 0.1377 0.2946 0.066 Uiso 1 1 calc R
H3B H 0.6075 0.1726 0.4065 0.066 Uiso 1 1 calc R
C4 C 0.7897(2) 0.3522(3) 0.3571(3) 0.0496(8) Uani 1 1 d .
H4 H 0.7781 0.3163 0.4390 0.060 Uiso 1 1 calc R
C5 C 0.7471(3) 0.4924(4) 0.3327(4) 0.0725(11) Uani 1 1 d .
C6 C 0.5858(3) -0.0729(4) 0.1745(4) 0.0667(10) Uani 1 1 d .
H6A H 0.6082 -0.0175 0.1117 0.100 Uiso 1 1 calc R
H6B H 0.5175 -0.0722 0.1533 0.100 Uiso 1 1 calc R
H6C H 0.6081 -0.1682 0.1730 0.100 Uiso 1 1 calc R
C7 C 0.5917(3) -0.0997(5) 0.4132(4) 0.0718(11) Uani 1 1 d .
H7A H 0.6154 -0.1942 0.4117 0.108 Uiso 1 1 calc R
H7B H 0.5235 -0.1017 0.3949 0.108 Uiso 1 1 calc R
H7C H 0.6164 -0.0591 0.4979 0.108 Uiso 1 1 calc R
C8 C 0.8957(3) 0.3512(4) 0.3676(3) 0.0555(9) Uani 1 1 d .
C9 C 0.9521(3) 0.2608(5) 0.4531(5) 0.0845(14) Uani 1 1 d .
H9 H 0.9250 0.2025 0.5053 0.101 Uiso 1 1 calc R
C10 C 1.0495(4) 0.2548(8) 0.4631(8) 0.128(3) Uani 1 1 d .
H10 H 1.0878 0.1924 0.5207 0.153 Uiso 1 1 calc R
C11 C 1.0885(4) 0.3441(11) 0.3851(9) 0.128(3) Uani 1 1 d .
H11 H 1.1537 0.3423 0.3911 0.153 Uiso 1 1 calc R
C12 C 1.0334(5) 0.4321(9) 0.3021(8) 0.124(3) Uani 1 1 d .
H12 H 1.0604 0.4908 0.2501 0.149 Uiso 1 1 calc R
C13 C 0.9376(4) 0.4373(6) 0.2923(5) 0.0863(14) Uani 1 1 d .
H13 H 0.9002 0.4999 0.2340 0.104 Uiso 1 1 calc R

loop_
_atom_site_aniso_label
_atom_site_aniso_U_11
_atom_site_aniso_U_22
_atom_site_aniso_U_33
_atom_site_aniso_U_23
_atom_site_aniso_U_13
_atom_site_aniso_U_12
P1 0.0523(6) 0.0442(6) 0.0454(5) -0.0005(3) 0.0133(4) 0.0031(3)
O1 0.092(2) 0.0726(16) 0.0415(13) 0.0022(12) 0.0174(12) -0.0038(14)
O2 0.0459(13) 0.0432(13) 0.0785(16) -0.0032(10) 0.0222(11) 0.0053(9)
O3 0.0446(14) 0.0490(14) 0.0754(17) 0.0103(11) 0.0092(11) 0.0086(9)
N1 0.141(4) 0.066(3) 0.162(5) -0.020(3) 0.006(3) 0.033(3)
C1 0.0475(19) 0.0404(17) 0.0612(19) -0.0010(14) 0.0083(14) 0.0061(13)
C2 0.0457(18) 0.0459(18) 0.0603(18) -0.0052(14) 0.0157(14) -0.0029(14)
C3 0.0416(18) 0.057(2) 0.068(2) 0.0014(16) 0.0147(14) 0.0048(15)
C4 0.056(2) 0.052(2) 0.0430(16) 0.0029(13) 0.0154(13) 0.0038(15)
C5 0.080(3) 0.053(2) 0.080(3) -0.0121(19) 0.009(2) 0.001(2)
C6 0.071(3) 0.059(2) 0.065(2) -0.0105(17) 0.0065(17) -0.0123(18)
C7 0.075(3) 0.065(2) 0.079(3) 0.006(2) 0.025(2) -0.008(2)
C8 0.056(2) 0.058(2) 0.0546(18) -0.0150(16) 0.0163(15) -0.0087(16)
C9 0.060(3) 0.103(4) 0.084(3) 0.012(2) 0.004(2) 0.006(2)
C10 0.062(3) 0.157(7) 0.146(6) -0.017(5) -0.011(4) 0.014(3)
C11 0.059(3) 0.197(9) 0.129(5) -0.068(6) 0.027(4) -0.035(4)
C12 0.092(5) 0.162(7) 0.130(5) -0.033(5) 0.052(4) -0.057(5)
C13 0.081(3) 0.095(3) 0.087(3) 0.001(3) 0.029(2) -0.027(3)

loop_
_atom_type_symbol
_atom_type_description
_atom_type_scat_dispersion_real
_atom_type_scat_dispersion_imag
_atom_type_scat_source
P P 0.1023 0.0942 'International Tables Vol C Tables 4.2.6.8 and 6.1.1.4'
O O 0.0106 0.0060 'International Tables Vol C Tables 4.2.6.8 and 6.1.1.4'
N N 0.0061 0.0033 'International Tables Vol C Tables 4.2.6.8 and 6.1.1.4'
C C 0.0033 0.0016 'International Tables Vol C Tables 4.2.6.8 and 6.1.1.4'
H H 0.0000 0.0000 'International Tables Vol C Tables 4.2.6.8 and 6.1.1.4'

loop_
_geom_angle_atom_site_label_1
_geom_angle_atom_site_label_2
_geom_angle_atom_site_label_3
_geom_angle
O1 P1 O3 111.86(15)
O1 P1 O2 113.05(16)
O3 P1 O2 107.02(13)
O1 P1 C4 111.46(16)
O3 P1 C4 106.92(15)
O2 P1 C4 106.14(14)
C1 O2 P1 121.49(19)
C3 O3 P1 121.7(2)
O2 C1 C2 112.1(3)
O2 C1 H1A 109.2
C2 C1 H1A 109.2
O2 C1 H1B 109.2
C2 C1 H1B 109.2
H1A C1 H1B 107.9
C3 C2 C1 108.3(3)
C3 C2 C6 111.1(3)
C1 C2 C6 110.7(3)
C3 C2 C7 108.0(3)
C1 C2 C7 107.8(3)
C6 C2 C7 110.9(3)
O3 C3 C2 111.6(3)
O3 C3 H3A 109.3
C2 C3 H3A 109.3
O3 C3 H3B 109.3
C2 C3 H3B 109.3
H3A C3 H3B 108.0
C5 C4 C8 113.4(3)
C5 C4 P1 107.0(2)
C8 C4 P1 110.7(2)
C5 C4 H4 108.5
C8 C4 H4 108.5
P1 C4 H4 108.5
N1 C5 C4 178.1(5)
C2 C6 H6A 109.5
C2 C6 H6B 109.5
H6A C6 H6B 109.5
C2 C6 H6C 109.5
H6A C6 H6C 109.5
H6B C6 H6C 109.5
C2 C7 H7A 109.5
C2 C7 H7B 109.5
H7A C7 H7B 109.5
C2 C7 H7C 109.5
H7A C7 H7C 109.5
H7B C7 H7C 109.5
C9 C8 C13 118.5(4)
C9 C8 C4 119.3(3)
C13 C8 C4 122.2(4)
C8 C9 C10 120.8(5)
C8 C9 H9 119.6
C10 C9 H9 119.6
C11 C10 C9 118.5(6)
C11 C10 H10 120.7
C9 C10 H10 120.7
C12 C11 C10 120.5(6)
C12 C11 H11 119.8
C10 C11 H11 119.8
C11 C12 C13 120.8(6)
C11 C12 H12 119.6
C13 C12 H12 119.6
C12 C13 C8 120.9(6)
C12 C13 H13 119.6
C8 C13 H13 119.6

loop_
_geom_bond_atom_site_label_1
_geom_bond_atom_site_label_2
_geom_bond_distance
P1 O1 1.459(3)
P1 O3 1.562(3)
P1 O2 1.565(2)
P1 C4 1.828(3)
O2 C1 1.462(4)
O3 C3 1.470(4)
N1 C5 1.142(6)
C1 C2 1.521(5)
C1 H1A 0.9700
C1 H1B 0.9700
C2 C3 1.517(5)
C2 C6 1.521(5)
C2 C7 1.530(5)
C3 H3A 0.9700
C3 H3B 0.9700
C4 C5 1.461(5)
C4 C8 1.511(4)
C4 H4 0.9800
C6 H6A 0.9600
C6 H6B 0.9600
C6 H6C 0.9600
C7 H7A 0.9600
C7 H7B 0.9600
C7 H7C 0.9600
C8 C9 1.364(6)
C8 C13 1.376(6)
C9 C10 1.391(8)
C9 H9 0.9300
C10 C11 1.390(11)
C10 H10 0.9300
C11 C12 1.328(11)
C11 H11 0.9300
C12 C13 1.368(8)
C12 H12 0.9300
C13 H13 0.9300
